data_1519288
loop_
_publ_author_name
'Ward, Robert S.'
'Coles, Simon J.'
'Hursthouse, Michael B.'

_publ_section_title
;
 C26H30O9
;
_journal_name_full 'Crystal Structure Report Archive'
_journal_page_first 105
_journal_year 2000
_chemical_formula_sum 'C26 H30 O9'
_chemical_formula_weight 486.50
_space_group_IT_number 19
_symmetry_cell_setting orthorhombic
_symmetry_space_group_name_Hall 'P 2ac 2ab'
_symmetry_space_group_name_H-M 'P 21 21 21'
_atom_sites_solution_hydrogens geom
_atom_sites_solution_primary direct
_atom_sites_solution_secondary difmap
_cell_angle_alpha 90.00
_cell_angle_beta 90.00
_cell_angle_gamma 90.00
_cell_formula_units_Z 4
_cell_length_a 8.3420(17)
_cell_length_b 12.846(3)
_cell_length_c 22.736(5)
_cell_measurement_reflns_used 15872
_cell_measurement_temperature 150(2)
_cell_measurement_theta_max 30.4
_cell_measurement_theta_min 2.91
_cell_volume 2436.4(9)
_computing_cell_refinement 'DENZO and COLLECT'
_computing_data_collection
;
'DENZO (Otwinowski and Minor, 1997) & COLLECT (Hooft, 1998) '
;
_computing_data_reduction 'DENZO and COLLECT'
_computing_publication_material 'PLATON (Spek, 1990)'
_computing_structure_refinement 'SHELXL-97 (Sheldrick, 2008)'
_computing_structure_solution 'SHELXS-97 (Sheldrick, 2008)'
_diffrn_ambient_temperature 150(2)
_diffrn_measured_fraction_theta_full 0.878
_diffrn_measured_fraction_theta_max 0.878
_diffrn_measurement_device_type 'Enraf Nonius KappaCCD area detector'
_diffrn_measurement_method '\p and \q scans to fill Ewald sphere'
_diffrn_radiation_monochromator graphite
_diffrn_radiation_source 'Enraf Nonius FR591 rotating anode'
_diffrn_radiation_type MoK\a
_diffrn_radiation_wavelength 0.71073
_diffrn_reflns_av_R_equivalents 0.0485
_diffrn_reflns_av_sigmaI/netI 0.0443
_diffrn_reflns_limit_h_max 11
_diffrn_reflns_limit_h_min -9
_diffrn_reflns_limit_k_max 17
_diffrn_reflns_limit_k_min -17
_diffrn_reflns_limit_l_max 31
_diffrn_reflns_limit_l_min -31
_diffrn_reflns_number 15872
_diffrn_reflns_theta_full 30.40
_diffrn_reflns_theta_max 30.40
_diffrn_reflns_theta_min 2.91
_exptl_absorpt_coefficient_mu 0.100
_exptl_absorpt_correction_T_max 0.9851
_exptl_absorpt_correction_T_min 0.9610
_exptl_absorpt_correction_type empirical
_exptl_absorpt_process_details 'SORTAV (R. H. Blessing, 1995, 1997)'
_exptl_crystal_colour colourless
_exptl_crystal_density_diffrn 1.326
_exptl_crystal_density_method 'not measured'
_exptl_crystal_description block
_exptl_crystal_F_000 1032
_exptl_crystal_size_max 0.40
_exptl_crystal_size_mid 0.25
_exptl_crystal_size_min 0.15
_refine_diff_density_max 0.186
_refine_diff_density_min -0.234
_refine_diff_density_rms 0.051
_refine_ls_abs_structure_details 'Flack H D (1983), Acta Cryst. A39, 876-881'
_refine_ls_extinction_coef 0
_refine_ls_extinction_method none
_refine_ls_goodness_of_fit_ref 1.090
_refine_ls_hydrogen_treatment constr
_refine_ls_matrix_type full
_refine_ls_number_parameters 322
_refine_ls_number_reflns 3625
_refine_ls_number_restraints 0
_refine_ls_restrained_S_all 1.090
_refine_ls_R_factor_all 0.0658
_refine_ls_R_factor_gt 0.0427
_refine_ls_shift/su_max 0.007
_refine_ls_shift/su_mean 0.000
_refine_ls_structure_factor_coef Fsqd
_refine_ls_weighting_details 'calc w=1/[\s^2^(Fo^2^)+(0.0618P)^2^+0.0054P] where P=(Fo^2^+2Fc^2^)/3'
_refine_ls_weighting_scheme calc
_refine_ls_wR_factor_gt 0.0957
_refine_ls_wR_factor_ref 0.1050
_reflns_number_gt 2868
_reflns_number_total 3625
_reflns_threshold_expression >2\s(I)
_cod_data_source_file eCrystal-771.cif
_cod_data_source_block s92
_cod_depositor_comments
;
Citation :
Ward, Robert S. and Coles, Simon J. and Hursthouse, Michael B. (2000) 
University of Southampton, Crystal Structure Report Archive. 

More at:
http://ecrystals.chem.soton.ac.uk/105/

The following automatic conversions were performed:

'_symmetry_cell_setting' value 'Orthorhombic' changed to
'orthorhombic' according to the built-in table from CIF Core
dictionary named 'cif_core.dic' version 2.4.1 from 2010-06-29.

'_exptl_absorpt_correction_type' value 'Empirical' changed to
'empirical' according to the built-in table from CIF Core dictionary
named 'cif_core.dic' version 2.4.1 from 2010-06-29.

Automatic conversion script
Id: cif_fix_values 3105 2015-03-04 15:46:00Z robertas 
;
_cod_original_cell_volume 2436.3(8)
_cod_original_sg_symbol_H-M P212121
_cod_database_code 1519288

loop_
_symmetry_equiv_pos_as_xyz
'x, y, z'
'-x+1/2, -y, z+1/2'
'-x, y+1/2, -z+1/2'
'x+1/2, -y+1/2, -z'

loop_
_atom_site_label
_atom_site_type_symbol
_atom_site_fract_x
_atom_site_fract_y
_atom_site_fract_z
_atom_site_U_iso_or_equiv
_atom_site_adp_type
_atom_site_occupancy
_atom_site_symmetry_multiplicity
_atom_site_calc_flag
_atom_site_refinement_flags
_atom_site_disorder_assembly
_atom_site_disorder_group
O1 O 0.2231(2) 0.79233(12) -0.12277(7) 0.0408(4) Uani 1 1 d . . .
O2 O 0.03053(19) 0.65349(11) -0.07981(7) 0.0344(3) Uani 1 1 d . . .
O3 O 0.56287(19) 0.26168(10) -0.02465(6) 0.0317(3) Uani 1 1 d . . .
O4 O 0.1172(2) 0.54945(12) 0.26772(7) 0.0431(4) Uani 1 1 d . . .
O5 O 0.2129(2) 0.71391(12) 0.21371(6) 0.0406(4) Uani 1 1 d . . .
O6 O 0.40256(18) 0.25553(10) 0.16814(6) 0.0307(3) Uani 1 1 d . . .
O7 O 0.2771(2) 0.11382(12) 0.13315(7) 0.0466(4) Uani 1 1 d . . .
O8 O 0.63300(17) 0.33945(10) 0.09384(6) 0.0268(3) Uani 1 1 d . . .
O9 O 0.6985(2) 0.17401(12) 0.11975(7) 0.0431(4) Uani 1 1 d . . .
C1 C 0.3230(4) 0.8729(2) -0.14448(14) 0.0604(8) Uani 1 1 d . . .
H1A H 0.3693 0.9115 -0.1114 0.091 Uiso 1 1 calc R . .
H1B H 0.2595 0.9204 -0.1689 0.091 Uiso 1 1 calc R . .
H1C H 0.4094 0.8427 -0.1682 0.091 Uiso 1 1 calc R . .
C2 C -0.0752(3) 0.57622(19) -0.05729(12) 0.0452(6) Uani 1 1 d . . .
H2A H -0.0309 0.5070 -0.0652 0.068 Uiso 1 1 calc R . .
H2B H -0.1800 0.5828 -0.0764 0.068 Uiso 1 1 calc R . .
H2C H -0.0876 0.5857 -0.0148 0.068 Uiso 1 1 calc R . .
C3 C 0.2892(3) 0.72656(15) -0.08181(8) 0.0287(4) Uani 1 1 d . . .
C4 C 0.1837(2) 0.65245(15) -0.05803(8) 0.0263(4) Uani 1 1 d . . .
C5 C 0.2364(2) 0.58528(15) -0.01445(8) 0.0252(4) Uani 1 1 d . . .
H5 H 0.1637 0.5367 0.0023 0.030 Uiso 1 1 calc R . .
C6 C 0.3959(2) 0.58809(14) 0.00518(8) 0.0237(4) Uani 1 1 d . . .
C7 C 0.4988(2) 0.65973(15) -0.01951(9) 0.0276(4) Uani 1 1 d . . .
H7 H 0.6072 0.6621 -0.0068 0.033 Uiso 1 1 calc R . .
C8 C 0.4464(3) 0.72893(15) -0.06287(8) 0.0304(4) Uani 1 1 d . . .
H8 H 0.5192 0.7778 -0.0794 0.037 Uiso 1 1 calc R . .
C9 C 0.4522(2) 0.50920(14) 0.05041(8) 0.0244(4) Uani 1 1 d . . .
H9 H 0.5684 0.5222 0.0584 0.029 Uiso 1 1 calc R . .
C10 C 0.4354(2) 0.39981(14) 0.02551(8) 0.0230(4) Uani 1 1 d . . .
H10 H 0.3209 0.3903 0.0137 0.028 Uiso 1 1 calc R . .
C11 C 0.5388(3) 0.37288(15) -0.02756(9) 0.0293(4) Uani 1 1 d . . .
H11A H 0.4836 0.3923 -0.0645 0.035 Uiso 1 1 calc R . .
H11B H 0.6426 0.4100 -0.0257 0.035 Uiso 1 1 calc R . .
C12 C 0.4819(3) 0.22211(15) 0.02661(9) 0.0283(4) Uani 1 1 d . . .
H12A H 0.5417 0.1630 0.0439 0.034 Uiso 1 1 calc R . .
H12B H 0.3722 0.1986 0.0166 0.034 Uiso 1 1 calc R . .
C13 C 0.4766(2) 0.31331(15) 0.06906(8) 0.0249(4) Uani 1 1 d . . .
C14 C 0.3501(2) 0.31573(15) 0.11782(8) 0.0243(4) Uani 1 1 d . . .
H14 H 0.2480 0.2854 0.1024 0.029 Uiso 1 1 calc R . .
C15 C 0.3180(2) 0.42568(15) 0.13961(8) 0.0251(4) Uani 1 1 d . . .
C16 C 0.2347(3) 0.43564(16) 0.19335(8) 0.0285(4) Uani 1 1 d . . .
H16 H 0.2034 0.3748 0.2141 0.034 Uiso 1 1 calc R . .
C17 C 0.1982(3) 0.53201(16) 0.21617(8) 0.0301(4) Uani 1 1 d . . .
C18 C 0.1032(4) 0.4643(2) 0.30721(11) 0.0587(8) Uani 1 1 d . . .
H18A H 0.0368 0.4099 0.2893 0.088 Uiso 1 1 calc R . .
H18B H 0.0531 0.4880 0.3438 0.088 Uiso 1 1 calc R . .
H18C H 0.2099 0.4363 0.3157 0.088 Uiso 1 1 calc R . .
C19 C 0.2477(3) 0.62202(15) 0.18615(9) 0.0300(5) Uani 1 1 d . . .
C20 C 0.2875(4) 0.80486(18) 0.19096(12) 0.0580(8) Uani 1 1 d . . .
H20A H 0.4026 0.7922 0.1862 0.087 Uiso 1 1 calc R . .
H20B H 0.2711 0.8629 0.2183 0.087 Uiso 1 1 calc R . .
H20C H 0.2403 0.8222 0.1527 0.087 Uiso 1 1 calc R . .
C21 C 0.3272(3) 0.61290(16) 0.13294(9) 0.0277(4) Uani 1 1 d . . .
H21 H 0.3586 0.6739 0.1123 0.033 Uiso 1 1 calc R . .
C22 C 0.3621(2) 0.51459(15) 0.10894(8) 0.0250(4) Uani 1 1 d . . .
C23 C 0.3620(3) 0.15415(16) 0.16927(9) 0.0326(5) Uani 1 1 d . . .
C24 C 0.4400(4) 0.1004(2) 0.21972(11) 0.0501(6) Uani 1 1 d . . .
H24A H 0.3804 0.0367 0.2291 0.075 Uiso 1 1 calc R . .
H24B H 0.4404 0.1466 0.2540 0.075 Uiso 1 1 calc R . .
H24C H 0.5505 0.0823 0.2092 0.075 Uiso 1 1 calc R . .
C25 C 0.7269(3) 0.26508(16) 0.11949(9) 0.0310(5) Uani 1 1 d . . .
C26 C 0.8723(3) 0.31354(19) 0.14630(10) 0.0386(5) Uani 1 1 d . . .
H26A H 0.9233 0.2637 0.1730 0.058 Uiso 1 1 calc R . .
H26B H 0.8411 0.3759 0.1683 0.058 Uiso 1 1 calc R . .
H26C H 0.9480 0.3328 0.1152 0.058 Uiso 1 1 calc R . .

loop_
_atom_site_aniso_label
_atom_site_aniso_U_11
_atom_site_aniso_U_22
_atom_site_aniso_U_33
_atom_site_aniso_U_23
_atom_site_aniso_U_13
_atom_site_aniso_U_12
O1 0.0419(10) 0.0382(8) 0.0423(8) 0.0170(7) -0.0072(8) -0.0012(7)
O2 0.0285(8) 0.0330(7) 0.0417(8) 0.0078(6) -0.0101(7) -0.0011(6)
O3 0.0352(9) 0.0306(7) 0.0292(7) -0.0018(6) 0.0082(7) 0.0045(6)
O4 0.0578(10) 0.0425(8) 0.0289(7) -0.0039(7) 0.0174(8) -0.0026(8)
O5 0.0557(11) 0.0323(7) 0.0337(7) -0.0074(6) 0.0136(8) -0.0024(7)
O6 0.0353(8) 0.0318(7) 0.0252(6) 0.0052(6) -0.0061(6) -0.0024(6)
O7 0.0592(11) 0.0349(8) 0.0456(9) 0.0030(7) -0.0159(9) -0.0091(8)
O8 0.0197(7) 0.0315(7) 0.0291(7) 0.0027(6) -0.0051(6) -0.0002(6)
O9 0.0399(9) 0.0378(9) 0.0516(9) 0.0086(7) -0.0112(8) 0.0055(7)
C1 0.0606(19) 0.0557(16) 0.0650(17) 0.0334(14) -0.0121(15) -0.0157(14)
C2 0.0306(13) 0.0462(13) 0.0587(15) 0.0129(12) -0.0124(12) -0.0078(11)
C3 0.0339(12) 0.0267(9) 0.0255(9) 0.0029(7) -0.0023(9) 0.0016(9)
C4 0.0246(11) 0.0269(9) 0.0274(9) -0.0015(8) -0.0036(8) 0.0026(8)
C5 0.0237(10) 0.0271(9) 0.0248(9) 0.0015(7) 0.0013(8) 0.0009(8)
C6 0.0240(10) 0.0263(9) 0.0208(8) -0.0033(7) 0.0010(7) 0.0027(8)
C7 0.0249(11) 0.0297(9) 0.0282(9) -0.0011(8) -0.0007(8) -0.0015(8)
C8 0.0315(12) 0.0296(10) 0.0302(9) 0.0053(8) 0.0025(9) -0.0037(9)
C9 0.0199(10) 0.0290(9) 0.0242(9) -0.0003(8) 0.0010(8) 0.0005(8)
C10 0.0210(10) 0.0275(9) 0.0206(8) -0.0002(7) -0.0009(8) 0.0016(8)
C11 0.0314(12) 0.0295(9) 0.0270(9) 0.0004(8) 0.0038(9) 0.0050(8)
C12 0.0272(11) 0.0291(9) 0.0285(9) -0.0012(8) 0.0005(9) 0.0004(8)
C13 0.0200(10) 0.0287(9) 0.0261(9) 0.0003(8) -0.0020(8) -0.0008(8)
C14 0.0238(10) 0.0293(9) 0.0197(8) 0.0034(7) -0.0029(8) 0.0001(7)
C15 0.0224(10) 0.0320(10) 0.0207(8) -0.0006(7) -0.0022(8) -0.0017(8)
C16 0.0292(11) 0.0332(10) 0.0230(9) 0.0000(8) 0.0007(9) -0.0040(9)
C17 0.0309(12) 0.0381(11) 0.0212(9) -0.0035(8) 0.0024(8) -0.0025(9)
C18 0.091(2) 0.0525(15) 0.0328(12) -0.0005(11) 0.0288(14) -0.0160(16)
C19 0.0328(12) 0.0331(10) 0.0241(9) -0.0054(8) 0.0009(9) 0.0003(9)
C20 0.088(2) 0.0313(11) 0.0551(15) -0.0050(11) 0.0323(16) -0.0027(13)
C21 0.0304(12) 0.0295(10) 0.0230(9) -0.0012(8) -0.0012(8) -0.0006(8)
C22 0.0234(10) 0.0304(9) 0.0211(8) -0.0001(7) -0.0025(8) 0.0004(8)
C23 0.0369(13) 0.0321(10) 0.0289(10) 0.0025(9) 0.0021(10) -0.0025(10)
C24 0.0632(18) 0.0444(12) 0.0427(13) 0.0152(11) -0.0109(13) -0.0029(13)
C25 0.0273(11) 0.0366(11) 0.0290(10) 0.0037(8) -0.0015(9) 0.0041(9)
C26 0.0283(12) 0.0536(13) 0.0339(10) 0.0011(10) -0.0089(9) 0.0020(11)

loop_
_atom_type_symbol
_atom_type_description
_atom_type_scat_dispersion_real
_atom_type_scat_dispersion_imag
_atom_type_scat_source
C C 0.0033 0.0000 'International Tables Vol C Tables 4.2.6.8 and 6.1.1.4'
H H 0.0000 0.0000 'International Tables Vol C Tables 4.2.6.8 and 6.1.1.4'
O O 0.0106 0.0000 'International Tables Vol C Tables 4.2.6.8 and 6.1.1.4'

loop_
_geom_angle_atom_site_label_1
_geom_angle_atom_site_label_2
_geom_angle_atom_site_label_3
_geom_angle
_geom_angle_site_symmetry_1
_geom_angle_site_symmetry_3
C3 O1 C1 116.73(19) . .
C4 O2 C2 116.18(17) . .
C12 O3 C11 108.72(14) . .
C17 O4 C18 117.08(17) . .
C19 O5 C20 116.74(17) . .
C23 O6 C14 117.11(16) . .
C25 O8 C13 121.08(15) . .
O1 C1 H1A 109.5 . .
O1 C1 H1B 109.5 . .
H1A C1 H1B 109.5 . .
O1 C1 H1C 109.5 . .
H1A C1 H1C 109.5 . .
H1B C1 H1C 109.5 . .
O2 C2 H2A 109.5 . .
O2 C2 H2B 109.5 . .
H2A C2 H2B 109.5 . .
O2 C2 H2C 109.5 . .
H2A C2 H2C 109.5 . .
H2B C2 H2C 109.5 . .
O1 C3 C8 125.39(19) . .
O1 C3 C4 115.26(19) . .
C8 C3 C4 119.34(18) . .
O2 C4 C5 124.07(19) . .
O2 C4 C3 116.00(17) . .
C5 C4 C3 119.91(19) . .
C4 C5 C6 120.80(18) . .
C4 C5 H5 119.6 . .
C6 C5 H5 119.6 . .
C7 C6 C5 118.56(18) . .
C7 C6 C9 121.93(18) . .
C5 C6 C9 119.44(17) . .
C6 C7 C8 121.16(19) . .
C6 C7 H7 119.4 . .
C8 C7 H7 119.4 . .
C3 C8 C7 120.19(19) . .
C3 C8 H8 119.9 . .
C7 C8 H8 119.9 . .
C6 C9 C10 109.63(14) . .
C6 C9 C22 114.00(16) . .
C10 C9 C22 108.68(15) . .
C6 C9 H9 108.1 . .
C10 C9 H9 108.1 . .
C22 C9 H9 108.1 . .
C9 C10 C11 116.92(16) . .
C9 C10 C13 114.20(15) . .
C11 C10 C13 102.78(15) . .
C9 C10 H10 107.5 . .
C11 C10 H10 107.5 . .
C13 C10 H10 107.5 . .
O3 C11 C10 105.51(15) . .
O3 C11 H11A 110.6 . .
C10 C11 H11A 110.6 . .
O3 C11 H11B 110.6 . .
C10 C11 H11B 110.6 . .
H11A C11 H11B 108.8 . .
O3 C12 C13 104.82(15) . .
O3 C12 H12A 110.8 . .
C13 C12 H12A 110.8 . .
O3 C12 H12B 110.8 . .
C13 C12 H12B 110.8 . .
H12A C12 H12B 108.9 . .
O8 C13 C12 113.37(16) . .
O8 C13 C10 106.48(14) . .
C12 C13 C10 98.96(14) . .
O8 C13 C14 109.37(14) . .
C12 C13 C14 119.74(17) . .
C10 C13 C14 107.44(16) . .
O6 C14 C15 106.97(14) . .
O6 C14 C13 110.67(16) . .
C15 C14 C13 112.12(16) . .
O6 C14 H14 109.0 . .
C15 C14 H14 109.0 . .
C13 C14 H14 109.0 . .
C22 C15 C16 119.40(18) . .
C22 C15 C14 123.64(16) . .
C16 C15 C14 116.94(16) . .
C17 C16 C15 121.12(18) . .
C17 C16 H16 119.4 . .
C15 C16 H16 119.4 . .
O4 C17 C16 125.32(18) . .
O4 C17 C19 115.20(17) . .
C16 C17 C19 119.47(17) . .
O4 C18 H18A 109.5 . .
O4 C18 H18B 109.5 . .
H18A C18 H18B 109.5 . .
O4 C18 H18C 109.5 . .
H18A C18 H18C 109.5 . .
H18B C18 H18C 109.5 . .
O5 C19 C21 125.10(18) . .
O5 C19 C17 115.17(17) . .
C21 C19 C17 119.72(18) . .
O5 C20 H20A 109.5 . .
O5 C20 H20B 109.5 . .
H20A C20 H20B 109.5 . .
O5 C20 H20C 109.5 . .
H20A C20 H20C 109.5 . .
H20B C20 H20C 109.5 . .
C19 C21 C22 120.94(18) . .
C19 C21 H21 119.5 . .
C22 C21 H21 119.5 . .
C15 C22 C21 119.29(17) . .
C15 C22 C9 122.01(17) . .
C21 C22 C9 118.67(17) . .
O7 C23 O6 123.5(2) . .
O7 C23 C24 125.7(2) . .
O6 C23 C24 110.7(2) . .
C23 C24 H24A 109.5 . .
C23 C24 H24B 109.5 . .
H24A C24 H24B 109.5 . .
C23 C24 H24C 109.5 . .
H24A C24 H24C 109.5 . .
H24B C24 H24C 109.5 . .
O9 C25 O8 125.0(2) . .
O9 C25 C26 124.6(2) . .
O8 C25 C26 110.39(18) . .
C25 C26 H26A 109.5 . .
C25 C26 H26B 109.5 . .
H26A C26 H26B 109.5 . .
C25 C26 H26C 109.5 . .
H26A C26 H26C 109.5 . .
H26B C26 H26C 109.5 . .

loop_
_geom_bond_atom_site_label_1
_geom_bond_atom_site_label_2
_geom_bond_distance
_geom_bond_site_symmetry_2
O1 C3 1.373(2) .
O1 C1 1.418(3) .
O2 C4 1.370(3) .
O2 C2 1.423(3) .
O3 C12 1.440(2) .
O3 C11 1.444(2) .
O4 C17 1.371(2) .
O4 C18 1.420(3) .
O5 C19 1.368(2) .
O5 C20 1.421(3) .
O6 C23 1.346(3) .
O6 C14 1.449(2) .
O7 C23 1.202(3) .
O8 C25 1.366(2) .
O8 C13 1.460(2) .
O9 C25 1.194(3) .
C1 H1A 0.9800 .
C1 H1B 0.9800 .
C1 H1C 0.9800 .
C2 H2A 0.9800 .
C2 H2B 0.9800 .
C2 H2C 0.9800 .
C3 C8 1.381(3) .
C3 C4 1.405(3) .
C4 C5 1.385(3) .
C5 C6 1.404(3) .
C5 H5 0.9500 .
C6 C7 1.378(3) .
C6 C9 1.518(3) .
C7 C8 1.398(3) .
C7 H7 0.9500 .
C8 H8 0.9500 .
C9 C10 1.521(3) .
C9 C22 1.530(3) .
C9 H9 1.0000 .
C10 C11 1.523(3) .
C10 C13 1.527(3) .
C10 H10 1.0000 .
C11 H11A 0.9900 .
C11 H11B 0.9900 .
C12 C13 1.519(3) .
C12 H12A 0.9900 .
C12 H12B 0.9900 .
C13 C14 1.531(3) .
C14 C15 1.521(3) .
C14 H14 1.0000 .
C15 C22 1.388(3) .
C15 C16 1.411(3) .
C16 C17 1.376(3) .
C16 H16 0.9500 .
C17 C19 1.405(3) .
C18 H18A 0.9800 .
C18 H18B 0.9800 .
C18 H18C 0.9800 .
C19 C21 1.384(3) .
C20 H20A 0.9800 .
C20 H20B 0.9800 .
C20 H20C 0.9800 .
C21 C22 1.406(3) .
C21 H21 0.9500 .
C23 C24 1.489(3) .
C24 H24A 0.9800 .
C24 H24B 0.9800 .
C24 H24C 0.9800 .
C25 C26 1.493(3) .
C26 H26A 0.9800 .
C26 H26B 0.9800 .
C26 H26C 0.9800 .
